data_4323918
loop_
_publ_author_name
'Stefania De Angelis'
'Euro Solari'
'Emma Gallo'
'Carlo Floriani'
'Angiola Chiesi-Villa'
'Corrado Rizzoli'

_publ_contact_author
;
     Dr. Corrado Rizzoli
     Dipartimento di Chimica Generale ed Inorganica, 
     Chimica Analitica, Chimica Fisica
     Viale delle Scienze 78
     I-43100 Parma
     Italy
;
_publ_contact_author_email rizzoli@at@ipruniv.cce.unipr.it
_publ_contact_author_fax '[039]521 905 556'
_publ_contact_author_phone '[039]521 905 449'
_publ_section_title
;
 Formation of Carbon-Carbon-Bonded Dimers in the Reduction of
 [CoIIsalophen] [salophen =N,N'-o-Phenylenebis(salicylideneaminato)]:
 Their Reactivity with Electrophiles To Form Co-C Bonds
;
_journal_name_full 'Inorganic Chemistry'
_journal_page_first 5995
_journal_page_last 6003
_journal_paper_doi 10.1021/ic951661d
_journal_volume 35
_journal_year 1996
_chemical_formula_sum 'C68 H84 Co2 N4 Na2 O12'
_chemical_formula_weight 1313.3
_space_group_IT_number 14
_symmetry_cell_setting monoclinic
_symmetry_space_group_name_Hall '-P 2ybc'
_symmetry_space_group_name_H-M 'P 1 21/c 1'
_atom_sites_solution_hydrogens difmap
_atom_sites_solution_primary direct
_atom_sites_solution_secondary difmap
_audit_creation_method 'PARSTCIF: on IBM/PS280 personal computer'
_cell_angle_alpha 90.00
_cell_angle_beta 90.45(2)
_cell_angle_gamma 90.00
_cell_formula_units_Z 2
_cell_length_a 11.270(2)
_cell_length_b 17.594(3)
_cell_length_c 16.606(3)
_cell_measurement_reflns_used 25
_cell_measurement_temperature 295(2)
_cell_measurement_theta_max 18.5
_cell_measurement_theta_min 13.9
_cell_volume 3292.6(10)
_computing_cell_refinement 'Belletti, et al., 1993'
_computing_data_collection 'Belletti, Cantoni & Pasquinelli, 1993.'
_computing_data_reduction 'DIFAU (Belletti et al.)'
_computing_structure_refinement 'SHELXL-93 (Sheldrick, 1993)'
_computing_structure_solution 'SHELXS-86 (Sheldrick, 1990)'
_diffrn_ambient_temperature 295(2)
_diffrn_measurement_device 'Siemens AED'
_diffrn_measurement_method 'profile data from omega/2theta scans'
_diffrn_radiation_monochromator graphite
_diffrn_radiation_source 'fine-focus sealed tube'
_diffrn_radiation_type MoK\a
_diffrn_radiation_wavelength 0.71069
_diffrn_reflns_av_R_equivalents 0.0125
_diffrn_reflns_av_sigmaI/netI 0.0547
_diffrn_reflns_limit_h_max 12
_diffrn_reflns_limit_h_min 0
_diffrn_reflns_limit_k_max 0
_diffrn_reflns_limit_k_min -19
_diffrn_reflns_limit_l_max 17
_diffrn_reflns_limit_l_min -18
_diffrn_reflns_number 5037
_diffrn_reflns_theta_max 23.0
_diffrn_reflns_theta_min 3.0
_diffrn_standards_decay_% none
_diffrn_standards_interval_count 100
_diffrn_standards_number 2
_exptl_absorpt_coefficient_mu 0.575
_exptl_absorpt_correction_T_max 0.955
_exptl_absorpt_correction_T_min 1.000
_exptl_absorpt_correction_type 'ABSORB: F. Ugozzoli 1897'
_exptl_crystal_colour red
_exptl_crystal_density_diffrn 1.325
_exptl_crystal_description prism
_exptl_crystal_F_000 1384
_exptl_crystal_size_max 0.32
_exptl_crystal_size_mid 0.28
_exptl_crystal_size_min 0.25
_refine_diff_density_max .275
_refine_diff_density_min -.256
_refine_diff_density_rms .052
_refine_ls_extinction_method none
_refine_ls_goodness_of_fit_all 1.031
_refine_ls_goodness_of_fit_obs 1.033
_refine_ls_matrix_type full
_refine_ls_number_parameters 386
_refine_ls_number_reflns 2636
_refine_ls_number_restraints 9
_refine_ls_restrained_S_all 1.036
_refine_ls_restrained_S_obs 1.039
_refine_ls_R_factor_all 0.0528
_refine_ls_R_factor_obs 0.0526
_refine_ls_shift/esd_max 0.002
_refine_ls_shift/esd_mean 0.000
_refine_ls_structure_factor_coef Fsqd
_refine_ls_weighting_details 'w=1/[\s^2^(Fo^2^)+(0.0825P)^2^+0.0000P] where P=(Fo^2^+2Fc^2^)/3'
_refine_ls_weighting_scheme calc
_refine_ls_wR_factor_all 0.1291
_refine_ls_wR_factor_obs 0.1289
_reflns_number_observed 2636
_reflns_number_total 4597
_reflns_observed_criterion >2sigma(I)
_cod_data_source_file ic951661d_2.cif
_cod_data_source_block COMPLEX4
_cod_depositor_comments
;
The following automatic conversions were performed:

'_refine_ls_weighting_scheme' value 'calc
w=1/[\s^2^(Fo^2^)+(0.0825P)^2^+0.0000P] where P=(Fo^2^+2Fc^2^)/3' was
changed to 'calc'. New tag '_refine_ls_weighting_details' was
created. The value of the new tag was set to
'w=1/[\s^2^(Fo^2^)+(0.0825P)^2^+0.0000P] where P=(Fo^2^+2Fc^2^)/3'.

Automatic conversion script
Id: cif_fix_values 3143 2015-03-26 13:38:13Z robertas 
;
_cod_original_sg_symbol_H-M 'P 21/c'
_cod_database_code 4323918

loop_
_symmetry_equiv_pos_as_xyz
'x, y, z'
'-x, y+1/2, -z+1/2'
'-x, -y, -z'
'x, -y-1/2, z-1/2'

loop_
_atom_site_aniso_label
_atom_site_aniso_U_11
_atom_site_aniso_U_22
_atom_site_aniso_U_33
_atom_site_aniso_U_12
_atom_site_aniso_U_13
_atom_site_aniso_U_23
CO1 0.0454(5) 0.0488(5) 0.0457(5) -0.0062(5) 0.0018(3) -0.0033(4)
NA1 0.0740(19) 0.0600(17) 0.0885(20) -0.0185(15) -0.0047(15) -0.0073(14)
O1 0.0488(27) 0.0542(27) 0.0594(27) -0.0139(22) -0.0030(22) -0.0015(23)
O2 0.0524(28) 0.0639(30) 0.0558(27) -0.0196(23) 0.0052(22) -0.0027(23)
O3 0.1318(54) 0.1101(51) 0.0937(43) -0.0117(41) -0.0376(39) -0.0291(42)
O4 0.1837(69) 0.0765(45) 0.1059(50) -0.0136(38) -0.0131(47) 0.0166(44)
O5 0.0967(50) 0.0890(51) 0.1541(57) -0.0455(41) 0.0132(43) -0.0281(38)
N1 0.0419(30) 0.0431(31) 0.0450(29) -0.0050(23) 0.0023(24) -0.0035(24)
N2 0.0488(32) 0.0542(34) 0.0354(27) 0.0022(25) 0.0003(24) -0.0038(26)
C1 0.0426(39) 0.0611(47) 0.0471(38) 0.0017(34) 0.0029(31) -0.0040(33)
C2 0.0506(41) 0.0643(49) 0.0615(42) 0.0010(36) -0.0055(34) -0.0100(37)
C3 0.0548(46) 0.0671(52) 0.0738(52) 0.0133(43) -0.0074(38) -0.0040(41)
C4 0.0574(45) 0.0649(54) 0.0777(49) 0.0224(43) -0.0017(39) 0.0098(40)
C5 0.0608(44) 0.0525(46) 0.0529(40) 0.0058(32) 0.0027(35) 0.0038(35)
C6 0.0414(37) 0.0446(37) 0.0506(39) 0.0020(33) 0.0052(30) -0.0023(32)
C7 0.0483(38) 0.0389(35) 0.0477(37) -0.0030(28) 0.0071(30) -0.0004(29)
C8 0.0468(37) 0.0464(37) 0.0386(33) 0.0019(32) 0.0000(28) -0.0059(33)
C9 0.0575(43) 0.0479(42) 0.0500(39) -0.0040(33) 0.0067(32) -0.0098(34)
C10 0.0778(53) 0.0658(49) 0.0492(41) -0.0083(36) 0.0090(39) -0.0235(43)
C11 0.0793(55) 0.0642(50) 0.0588(46) -0.0030(40) -0.0029(40) -0.0298(42)
C12 0.0529(41) 0.0757(49) 0.0529(39) -0.0051(41) 0.0000(32) -0.0132(39)
C13 0.0505(41) 0.0501(39) 0.0378(34) 0.0019(30) 0.0002(30) -0.0072(32)
C14 0.0446(38) 0.0617(43) 0.0593(40) -0.0023(39) 0.0084(32) -0.0032(37)
C15 0.0503(44) 0.0606(46) 0.0537(40) 0.0017(36) 0.0036(34) 0.0080(36)
C16 0.0650(53) 0.0668(51) 0.0919(57) -0.0075(44) 0.0198(44) 0.0045(40)
C17 0.0748(59) 0.0783(60) 0.0986(64) -0.0128(51) 0.0279(50) 0.0128(47)
C18 0.1006(66) 0.0712(55) 0.0732(54) -0.0156(43) 0.0139(51) 0.0137(51)
C19 0.0701(50) 0.0715(50) 0.0619(47) -0.0183(41) 0.0126(39) 0.0014(40)
C20 0.0586(47) 0.0547(44) 0.0507(41) -0.0010(34) 0.0052(36) 0.0115(36)
C21 0.1960(**) 0.1817(**) 0.0943(82) -0.0269(86) -0.0271(85) -0.0745(**)
C22 0.2535(**) 0.3227(**) 0.1546(**) -0.0039(**) -0.0996(**) -0.0445(**)
C23 0.2500(**) 0.1905(**) 0.1523(**) 0.0435(**) -0.0762(**) 0.0188(**)
C24 0.1326(89) 0.1075(85) 0.1025(76) -0.0012(64) -0.0032(65) -0.0164(68)
C25 0.3430(**) 0.0687(75) 0.0844(78) -0.0160(61) -0.0190(**) 0.0393(**)
C26 0.2788(**) 0.1185(**) 0.1549(**) -0.0260(**) -0.0941(**) -0.0138(**)
C27 0.2165(**) 0.1713(**) 0.1507(**) -0.0507(99) -0.0806(**) 0.0545(**)
C28 0.1966(**) 0.0871(78) 0.1456(98) -0.0385(71) -0.0366(96) 0.0168(85)
C29 0.1663(**) 0.1118(**) 0.3306(**) -0.1173(**) 0.0834(**) -0.0321(93)
C30 0.1780(**) 0.1287(**) 0.1799(**) -0.0371(96) 0.0131(**) -0.0655(**)
C31 0.1045(**) 0.1866(**) 0.3237(**) 0.1124(**) 0.0020(**) -0.0239(**)
C32 0.1309(**) 0.1160(**) 0.2585(**) 0.0266(**) 0.0408(**) 0.0236(93)

loop_
_atom_site_label
_atom_site_fract_x
_atom_site_fract_y
_atom_site_fract_z
_atom_site_U_iso_or_equiv
_atom_site_thermal_displace_type
_atom_site_type_symbol
_atom_site_calc_flag
_atom_site_calc_attached_atom
_atom_site_aniso_ratio
CO1 0.33377(7) 0.06031(5) 0.14128(5) 0.0466(3) aniso Co . . 1.36
NA1 0.4704(2) 0.2066(2) 0.2106(2) 0.0742(11) aniso Na . . 2.05
O1 0.4941(4) 0.0914(2) 0.1515(2) 0.0542(14) aniso O . . 1.73
O2 0.3022(4) 0.1329(2) 0.2190(2) 0.0573(17) aniso O . . 2.05
O3 0.5111(6) 0.1827(4) 0.3477(4) 0.1121(29) aniso O . . 2.86
O4 0.3609(6) 0.2836(4) 0.1151(4) 0.1221(34) aniso O . . 2.71
O5 0.6127(6) 0.3043(4) 0.2157(4) 0.1132(31) aniso O . . 3.32
O6A -0.1431(15) 0.0063(13) 0.5124(13) 0.0433(17) iso O . . 1.34
O6B -0.0559(39) 0.0582(12) 0.5482(13) 0.0461(18) iso O . . 1.61
N1 0.3688(4) -0.0136(3) 0.0682(3) 0.0502(25) aniso N . . 1.53
N2 0.1765(4) 0.0314(3) 0.1297(3) 0.0588(24) aniso N . . 1.62
C1 0.5793(5) 0.0386(4) 0.1541(4) 0.0653(29) aniso C . . 1.67
C2 0.6713(6) 0.0443(4) 0.2110(4) 0.0667(30) aniso C . . 2.24
C3 0.7611(6) -0.0097(4) 0.2149(4) 0.0554(25) aniso C . . 1.37
C4 0.7599(6) -0.0699(4) 0.1632(4) 0.0455(23) aniso C . . 1.39
C5 0.6695(6) -0.0768(4) 0.1065(4) 0.0449(22) aniso C . . 1.47
C6 0.5795(5) -0.0233(3) 0.1007(4) 0.0439(21) aniso C . . 1.39
C7 0.4862(5) -0.0281(3) 0.0344(3) 0.0518(24) aniso C . . 1.61
C8 0.2717(5) -0.0555(4) 0.0430(3) 0.0642(27) aniso C . . 2.18
C9 0.2690(6) -0.1178(4) -0.0087(4) 0.0675(28) aniso C . . 2.58
C10 0.1630(7) -0.1546(4) -0.0258(4) 0.0605(25) aniso C . . 1.80
C11 0.0570(7) -0.1303(4) 0.0076(4) 0.0461(22) aniso C . . 1.54
C12 0.0568(5) -0.0684(4) 0.0587(4) 0.0551(24) aniso C . . 1.62
C13 0.1631(5) -0.0313(3) 0.0767(3) 0.0548(24) aniso C . . 1.45
C14 0.0835(5) 0.0613(4) 0.1638(4) 0.0745(30) aniso C . . 2.00
C15 0.0904(6) 0.1214(4) 0.2226(4) 0.0837(37) aniso C . . 2.50
C16 -0.0186(6) 0.1485(4) 0.2553(5) 0.0816(34) aniso C . . 2.18
C17 -0.0180(7) 0.2028(5) 0.3132(5) 0.0678(27) aniso C . . 2.03
C18 0.0883(8) 0.2319(4) 0.3416(4) 0.0546(27) aniso C . . 1.60
C19 0.1953(6) 0.2084(4) 0.3100(4) 0.1575(67) aniso C . . 4.11
C20 0.1976(6) 0.1527(4) 0.2487(4) 0.244(12) aniso C . . 4.02
C21 0.5814(13) 0.2219(8) 0.4034(7) 0.1980(97) aniso C . . 3.34
C22 0.6242(17) 0.1673(15) 0.4601(11) 0.1142(44) aniso C . . 1.45
C23 0.5705(16) 0.0928(10) 0.4400(9) 0.1655(82) aniso C . . 6.20
C24 0.4829(9) 0.1103(7) 0.3794(6) 0.1846(83) aniso C . . 4.12
C25 0.2775(18) 0.2516(6) 0.0557(7) 0.1799(81) aniso C . . 3.35
C26 0.1679(16) 0.2902(8) 0.0724(9) 0.1433(62) aniso C . . 3.32
C27 0.1807(15) 0.3472(8) 0.1283(8) 0.2025(86) aniso C . . 6.80
C28 0.3084(13) 0.3509(6) 0.1405(7) 0.1621(77) aniso C . . 3.10
C29 0.6123(12) 0.3823(8) 0.2284(10) 0.205(10) aniso C . . 4.30
C30 0.7179(16) 0.4151(8) 0.1965(8) 0.1683(73) aniso C . . 2.80
C31 0.7933(12) 0.3533(12) 0.1924(12) 0.104(11) aniso C . . 0.00
C32 0.7199(14) 0.2877(8) 0.1960(9) 0.131(11) aniso C . . 0.00
C33 -0.0597(17) 0.0468(9) 0.4613(10) 0.2053(63) iso C . . -0.13
C34 -0.0475(18) -0.0240(10) 0.5636(9) 0.2031(60) iso C . . 0.00
H2 0.67580(0) 0.09890(0) 0.24380(0) 0.1000(0) iso H calc C2 1.00
H3 0.83770(0) -0.00880(0) 0.25700(0) 0.1000(0) iso H calc C3 1.00
H4 0.82600(0) -0.11220(0) 0.16410(0) 0.1000(0) iso H calc C4 1.00
H5 0.66550(0) -0.12410(0) 0.05860(0) 0.1000(0) iso H calc C5 1.00
H7 0.49110(0) -0.08430(0) 0.00330(0) 0.1000(0) iso H calc C7 1.00
H9 0.33840(0) -0.13210(0) -0.03360(0) 0.1000(0) iso H calc C9 1.00
H10 0.17030(0) -0.20130(0) -0.07620(0) 0.1000(0) iso H calc C10 1.00
H11 -0.02530(0) -0.16050(0) -0.00520(0) 0.1000(0) iso H calc C11 1.00
H12 -0.02010(0) -0.05180(0) 0.08200(0) 0.1000(0) iso H calc C12 1.00
H14 -0.00560(0) 0.03950(0) 0.15850(0) 0.1000(0) iso H calc C14 1.00
H16 -0.10610(0) 0.12460(0) 0.22400(0) 0.1000(0) iso H calc C16 1.00
H17 -0.10010(0) 0.22620(0) 0.33270(0) 0.1000(0) iso H calc C17 1.00
H18 0.08790(0) 0.27870(0) 0.38490(0) 0.1000(0) iso H calc C18 1.00
H19 0.28190(0) 0.23100(0) 0.33210(0) 0.1000(0) iso H calc C19 1.00
H211 0.65290(0) 0.25550(0) 0.37230(0) 0.1000(0) iso H calc C21 1.00
H212 0.52760(0) 0.26750(0) 0.43450(0) 0.1000(0) iso H calc C21 1.00
H221 0.72430(0) 0.16600(0) 0.45160(0) 0.1000(0) iso H calc C22 1.00
H222 0.60840(0) 0.18600(0) 0.51950(0) 0.1000(0) iso H calc C22 1.00
H231 0.64200(0) 0.05370(0) 0.41990(0) 0.1000(0) iso H calc C23 1.00
H232 0.53600(0) 0.06940(0) 0.49600(0) 0.1000(0) iso H calc C23 1.00
H241 0.39250(0) 0.10810(0) 0.40420(0) 0.1000(0) iso H calc C24 1.00
H242 0.48390(0) 0.06570(0) 0.33080(0) 0.1000(0) iso H calc C24 1.00
H251 0.26860(0) 0.18990(0) 0.06140(0) 0.1000(0) iso H calc C25 1.00
H252 0.30430(0) 0.26370(0) -0.00610(0) 0.1000(0) iso H calc C25 1.00
H261 0.12680(0) 0.31240(0) 0.01630(0) 0.1000(0) iso H calc C26 1.00
H262 0.09940(0) 0.24530(0) 0.09280(0) 0.1000(0) iso H calc C26 1.00
H271 0.13600(0) 0.40040(0) 0.11190(0) 0.1000(0) iso H calc C27 1.00
H272 0.13420(0) 0.33110(0) 0.18850(0) 0.1000(0) iso H calc C27 1.00
H281 0.33500(0) 0.36420(0) 0.20260(0) 0.1000(0) iso H calc C28 1.00
H282 0.34320(0) 0.39920(0) 0.10330(0) 0.1000(0) iso H calc C28 1.00
H291 0.60290(0) 0.39800(0) 0.29250(0) 0.1000(0) iso H calc C29 1.00
H292 0.53270(0) 0.40950(0) 0.19790(0) 0.1000(0) iso H calc C29 1.00
H301 0.75190(0) 0.46150(0) 0.23540(0) 0.1000(0) iso H calc C30 1.00
H302 0.70300(0) 0.43930(0) 0.13700(0) 0.1000(0) iso H calc C30 1.00
H311 0.85140(0) 0.35750(0) 0.14170(0) 0.1000(0) iso H calc C31 1.00
H312 0.85390(0) 0.35550(0) 0.24790(0) 0.1000(0) iso H calc C31 1.00
H321 0.76140(0) 0.24250(0) 0.23620(0) 0.1000(0) iso H calc C32 1.00
H322 0.72390(0) 0.25880(0) 0.13440(0) 0.1000(0) iso H calc C32 1.00

loop_
_atom_type_symbol
_atom_type_description
_atom_type_scat_dispersion_real
_atom_type_scat_dispersion_imag
_atom_type_scat_source
Co Co .3494 .9721 'International Tables Vol C Tables 4.2.6.8 and 6.1.1.4'
Na Na .0362 .0249 'International Tables Vol C Tables 4.2.6.8 and 6.1.1.4'
O O .0106 .0060 'International Tables Vol C Tables 4.2.6.8 and 6.1.1.4'
N N .0061 .0033 'International Tables Vol C Tables 4.2.6.8 and 6.1.1.4'
C C .0033 .0016 'International Tables Vol C Tables 4.2.6.8 and 6.1.1.4'
H H .0000 .0000 'International Tables Vol C Tables 4.2.6.8 and 6.1.1.4'

loop_
_geom_angle_atom_site_label_1
_geom_angle_atom_site_label_2
_geom_angle_atom_site_label_3
_geom_angle
_geom_angle_publ_flag
N1 CO1 N2 87.0(2) yes
O2 CO1 N2 94.2(2) yes
O2 CO1 N1 177.4(2) yes
O1 CO1 N2 178.8(2) yes
O1 CO1 N1 93.1(1) yes
O1 CO1 O2 85.8(1) yes
NA1 CO1 N2 135.5(1) yes
NA1 CO1 N1 134.8(1) yes
NA1 CO1 O2 44.8(1) yes
NA1 CO1 O1 44.1(1) yes
CO1 NA1 O5 157.6(2) yes
CO1 NA1 O4 88.5(1) yes
CO1 NA1 O3 107.0(2) yes
CO1 NA1 O2 34.6(1) yes
CO1 NA1 O1 35.5(1) yes
O4 NA1 O5 87.6(2) yes
O3 NA1 O5 88.2(2) yes
O3 NA1 O4 145.9(2) yes
O2 NA1 O5 166.2(2) yes
O2 NA1 O4 86.5(2) yes
O2 NA1 O3 89.7(2) yes
O1 NA1 O5 125.9(2) yes
O1 NA1 O4 106.2(2) yes
O1 NA1 O3 103.6(2) yes
O1 NA1 O2 67.8(1) yes
CO1 O1 NA1 100.4(2) yes
NA1 O1 C1 133.9(3) yes
CO1 O1 C1 119.1(3) yes
CO1 O2 NA1 100.6(1) yes
NA1 O2 C20 127.5(3) yes
CO1 O2 C20 128.0(3) yes
NA1 O3 C24 118.5(5) yes
NA1 O3 C21 131.1(6) yes
C21 O3 C24 109.0(8) yes
NA1 O4 C28 119.6(6) yes
NA1 O4 C25 123.1(5) yes
C25 O4 C28 105.0(8) yes
NA1 O5 C32 117.8(7) yes
NA1 O5 C29 136.4(6) yes
C29 O5 C32 105.5(*) yes
C33 O6A C34 92.3(*) yes
O6B O6A C34 60.3(*) yes
O6B O6A C33 59.8(*) yes
O6A O6B C34 60.0(*) yes
O6A O6B C33 59.8(*) yes
C33 O6B C34 92.2(*) yes
CO1 N1 C8 114.0(3) yes
CO1 N1 C7 125.5(3) yes
C7 N1 C8 120.5(4) yes
CO1 N2 C14 127.9(4) yes
CO1 N2 C13 112.0(3) yes
C13 N2 C14 120.0(5) yes
O1 C1 C6 121.6(5) yes
O1 C1 C2 120.0(5) yes
C2 C1 C6 118.5(5) yes
C1 C2 H2 115(1) no
C1 C2 C3 121.2(6) yes
C3 C2 H2 123(1) no
C2 C3 H3 126(1) no
C2 C3 C4 119.9(6) yes
C4 C3 H3 114(1) no
C3 C4 H4 122(1) no
C3 C4 C5 119.9(6) yes
C5 C4 H4 118(1) no
C4 C5 H5 124(1) no
C4 C5 C6 121.4(6) yes
C6 C5 H5 115(1) no
C1 C6 C5 119.2(5) yes
C5 C6 C7 121.0(5) yes
C1 C6 C7 119.8(4) yes
N1 C7 C6 109.6(4) yes
C6 C7 H7 110(0) no
N1 C7 H7 112(0) no
N1 C8 C13 113.9(5) yes
N1 C8 C9 128.3(5) yes
C9 C8 C13 117.8(5) yes
C8 C9 H9 118(1) no
C8 C9 C10 120.6(6) yes
C10 C9 H9 121(1) no
C9 C10 H10 114(1) no
C9 C10 C11 121.1(6) yes
C11 C10 H10 124(1) no
C10 C11 H11 120(1) no
C10 C11 C12 119.6(6) yes
C12 C11 H11 120(1) no
C11 C12 H12 118(1) no
C11 C12 C13 119.7(6) yes
C13 C12 H12 122(1) no
C8 C13 C12 121.2(5) yes
N2 C13 C12 125.7(4) yes
N2 C13 C8 113.0(4) yes
N2 C14 H14 125(1) no
N2 C14 C15 123.4(5) yes
C15 C14 H14 111(1) no
C14 C15 C20 122.9(6) yes
C14 C15 C16 117.4(5) yes
C16 C15 C20 119.7(6) yes
C15 C16 H16 115(1) no
C15 C16 C17 120.3(6) yes
C17 C16 H16 124(1) no
C16 C17 H17 119(1) no
C16 C17 C18 120.2(7) yes
C18 C17 H17 120(1) no
C17 C18 H18 120(1) no
C17 C18 C19 121.1(6) yes
C19 C18 H18 119(1) no
C18 C19 H19 122(1) no
C18 C19 C20 120.1(6) yes
C20 C19 H19 118(1) no
C15 C20 C19 118.5(6) yes
O2 C20 C19 118.1(5) yes
O2 C20 C15 123.4(6) yes
O3 C21 H212 110(1) no
O3 C21 H211 111(1) no
O3 C21 C22 107.0(*) yes
H211 C21 H212 103(1) no
C22 C21 H212 111(1) no
C22 C21 H211 115(1) no
C21 C22 H222 110(2) no
C21 C22 H221 105(2) no
C21 C22 C23 108.2(*) yes
H221 C22 H222 107(2) no
C23 C22 H222 115(2) no
C23 C22 H221 111(2) no
C22 C23 H232 107(1) no
C22 C23 H231 109(2) no
C22 C23 C24 104.2(*) yes
H231 C23 H232 107(1) no
C24 C23 H232 115(1) no
C24 C23 H231 115(1) no
O3 C24 C23 107.3(*) yes
C23 C24 H242 110(1) no
C23 C24 H241 111(1) no
O3 C24 H242 111(1) no
O3 C24 H241 112(1) no
H241 C24 H242 105(1) no
O4 C25 H252 112(1) no
O4 C25 H251 112(1) no
O4 C25 C26 103.6(9) yes
H251 C25 H252 107(1) no
C26 C25 H252 109(1) no
C26 C25 H251 112(2) no
C25 C26 H262 108(1) no
C25 C26 H261 111(1) no
C25 C26 C27 112.9(*) yes
H261 C26 H262 102(1) no
C27 C26 H262 112(1) no
C27 C26 H261 111(1) no
C26 C27 H272 111(1) no
C26 C27 H271 114(1) no
C26 C27 C28 103.0(*) yes
H271 C27 H272 102(1) no
C28 C27 H272 110(1) no
C28 C27 H271 117(1) no
O4 C28 C27 110.1(9) yes
C27 C28 H282 108(1) no
C27 C28 H281 114(1) no
O4 C28 H282 109(1) no
O4 C28 H281 111(1) no
H281 C28 H282 105(1) no
O5 C29 H292 111(1) no
O5 C29 H291 113(1) no
O5 C29 C30 109.8(*) yes
H291 C29 H292 104(1) no
C30 C29 H292 109(1) no
C30 C29 H291 110(1) no
C29 C30 H302 112(1) no
C29 C30 H301 112(1) no
C29 C30 C31 102.4(*) yes
H301 C30 H302 107(1) no
C31 C30 H302 111(1) no
C31 C30 H301 113(1) no
C30 C31 H312 107(1) no
C30 C31 H311 111(2) no
C30 C31 C32 106.2(*) yes
H311 C31 H312 105(1) no
C32 C31 H312 110(2) no
C32 C31 H311 117(2) no
O5 C32 C31 112.0(*) yes
C31 C32 H322 107(1) no
C31 C32 H321 111(1) no
O5 C32 H322 112(1) no
O5 C32 H321 113(1) no
H321 C32 H322 101(1) no
O6A C33 O6B 60.3(*) yes
O6A C34 O6B 59.8(*) yes

loop_
_geom_bond_atom_site_label_1
_geom_bond_atom_site_label_2
_geom_bond_distance
_geom_bond_publ_flag
CO1 NA1 3.208(3) yes
CO1 O1 1.894(4) yes
CO1 O2 1.852(3) yes
CO1 N1 1.824(5) yes
CO1 N2 1.852(4) yes
NA1 O1 2.269(4) yes
NA1 O2 2.302(5) yes
NA1 O3 2.357(7) yes
NA1 O4 2.417(7) yes
NA1 O5 2.352(7) yes
O1 C1 1.337(7) yes
O2 C20 1.328(8) yes
O3 C21 1.395(1) yes
O3 C24 1.415(1) yes
O4 C25 1.469(1) yes
O4 C28 1.391(1) yes
O5 C29 1.388(1) yes
O5 C32 1.288(1) yes
O6A O6B 1.464(3) yes
O6A C33 1.457(2) yes
O6A C34 1.467(2) yes
O6B C33 1.457(2) yes
O6B C34 1.472(2) yes
N1 C7 1.464(7) yes
N1 C8 1.382(7) yes
N2 C13 1.418(7) yes
N2 C14 1.306(7) yes
C1 C2 1.401(9) yes
C1 C6 1.404(9) yes
C2 C3 1.389(9) yes
C2 H2 1.105(6) no
C3 C4 1.363(9) yes
C3 H3 1.107(6) no
C4 C5 1.387(9) yes
C4 H4 1.053(6) no
C5 C6 1.387(8) yes
C5 H5 1.152(6) no
C6 C7 1.519(8) yes
C7 H7 1.117(5) no
C8 C9 1.393(9) yes
C8 C13 1.415(7) yes
C9 C10 1.386(1) yes
C9 H9 0.923(6) no
C10 C11 1.388(1) yes
C10 H10 1.176(6) no
C11 C12 1.381(9) yes
C11 H11 1.088(7) no
C12 C13 1.395(8) yes
C12 H12 0.996(6) no
C14 C15 1.441(9) yes
C14 H14 1.078(5) no
C15 C16 1.429(9) yes
C15 C20 1.394(9) yes
C16 C17 1.355(1) yes
C16 H16 1.188(7) no
C17 C18 1.382(1) yes
C17 H17 1.065(8) no
C18 C19 1.382(1) yes
C18 H18 1.093(6) no
C19 C20 1.413(9) yes
C19 H19 1.113(6) no
C21 C22 1.426(2) yes
C21 H211 1.128(1) no
C21 H212 1.133(1) no
C22 C23 1.481(3) yes
C22 H221 1.138(1) no
C22 H222 1.056(1) no
C23 C24 1.438(1) yes
C23 H231 1.113(1) no
C23 H232 1.091(1) no
C24 H241 1.103(1) no
C24 H242 1.126(1) no
C25 C26 1.439(2) yes
C25 H251 1.094(1) no
C25 H252 1.093(1) no
C26 C27 1.373(2) yes
C26 H261 1.108(1) no
C26 H262 1.157(1) no
C27 C28 1.453(2) yes
C27 H271 1.096(1) no
C27 H272 1.167(1) no
C28 H281 1.097(1) no
C28 H282 1.123(1) no
C29 C30 1.428(2) yes
C29 H291 1.106(1) no
C29 H292 1.133(1) no
C30 C31 1.382(2) yes
C30 H301 1.108(1) no
C30 H302 1.088(1) no
C31 C32 1.421(2) yes
C31 H311 1.073(1) no
C31 H312 1.143(1) no
C32 H321 1.137(1) no
C32 H322 1.143(1) no
